data_7118257
loop_
_publ_author_name
'Tseng, Kuei-Nin T'
'Lin, Steve'
'Kampf, Jeff W.'
'Szymczak, Nathaniel K.'

_publ_section_title
;
 Upgrading ethanol to 1-butanol with a homogeneous air-stable ruthenium
 catalyst.
;
_journal_issue 14
_journal_name_full 'Chemical communications (Cambridge, England)'
_journal_page_first 2901
_journal_page_last 2904
_journal_paper_doi 10.1039/c5cc09913g
_journal_volume 52
_journal_year 2016
_chemical_formula_moiety 'C39 H31 Cl N5 O3 P Ru'
_chemical_formula_sum 'C39 H31 Cl N5 O3 P Ru'
_chemical_formula_weight 785.18
_chemical_name_systematic Ru(b4OMepi)(PPh3)(Cl)(CO)
_space_group_IT_number 14
_symmetry_cell_setting monoclinic
_symmetry_space_group_name_Hall '-P 2ybc'
_symmetry_space_group_name_H-M 'P 1 21/c 1'
_atom_sites_solution_hydrogens geom
_atom_sites_solution_primary direct
_atom_sites_solution_secondary difmap
_audit_creation_method SHELXL-97
_audit_update_record
;
2015-12-01 deposited with the CCDC.
2016-01-04 downloaded from the CCDC.
;
_cell_angle_alpha 90.00
_cell_angle_beta 98.709(2)
_cell_angle_gamma 90.00
_cell_formula_units_Z 4
_cell_length_a 16.1333(3)
_cell_length_b 12.4950(4)
_cell_length_c 16.9891(5)
_cell_measurement_reflns_used 7770
_cell_measurement_temperature 85(2)
_cell_measurement_theta_max 68.7060
_cell_measurement_theta_min 2.7580
_cell_volume 3385.27(16)
_computing_cell_refinement 'CrysAlisPro 1.171.38.41 (Rigaku OD, 2015)'
_computing_data_collection 'CrystalClear-SM Expert 2.0 r16 (Rigaku, 2014)'
_computing_data_reduction 'CrysAlisPro 1.171.38.41 (Rigaku OD, 2015)'
_computing_molecular_graphics 'Bruker SHELXTL'
_computing_publication_material 'Bruker SHELXTL'
_computing_structure_refinement 'SHELXL-97 (Sheldrick, 2008)'
_computing_structure_solution 'SHELXS-97 (Sheldrick, 2008)'
_diffrn_ambient_temperature 85(2)
_diffrn_measured_fraction_theta_full 0.990
_diffrn_measured_fraction_theta_max 0.990
_diffrn_measurement_device_type 'Rigaku Saturn 944+ CCD'
_diffrn_measurement_method '\w scans'
_diffrn_radiation_monochromator confocal
_diffrn_radiation_source 'micro-focus rotating anode'
_diffrn_radiation_type CuK\a
_diffrn_radiation_wavelength 1.54178
_diffrn_reflns_av_R_equivalents 0.1288
_diffrn_reflns_av_sigmaI/netI 0.0688
_diffrn_reflns_limit_h_max 19
_diffrn_reflns_limit_h_min -19
_diffrn_reflns_limit_k_max 15
_diffrn_reflns_limit_k_min -13
_diffrn_reflns_limit_l_max 20
_diffrn_reflns_limit_l_min -20
_diffrn_reflns_number 50930
_diffrn_reflns_theta_full 69.52
_diffrn_reflns_theta_max 69.52
_diffrn_reflns_theta_min 2.77
_exptl_absorpt_coefficient_mu 5.308
_exptl_absorpt_correction_T_max 0.8570
_exptl_absorpt_correction_T_min 0.6466
_exptl_absorpt_correction_type multi-scan
_exptl_absorpt_process_details
; 
CrysAlisPro 1.171.38.41 (Rigaku Oxford Diffraction, 2015) 
Empirical absorption correction using spherical harmonics, 
 implemented in SCALE3 ABSPACK scaling algorithm. 
;
_exptl_crystal_colour orange
_exptl_crystal_density_diffrn 1.541
_exptl_crystal_density_method 'not measured'
_exptl_crystal_description needle
_exptl_crystal_F_000 1600
_exptl_crystal_recrystallization_method 'Re-crystallisation from solvent: benzene/pentane'
_exptl_crystal_size_max 0.09
_exptl_crystal_size_mid 0.03
_exptl_crystal_size_min 0.03
_refine_diff_density_max 2.099
_refine_diff_density_min -2.258
_refine_diff_density_rms 0.155
_refine_ls_extinction_method none
_refine_ls_goodness_of_fit_ref 1.107
_refine_ls_hydrogen_treatment constr
_refine_ls_matrix_type full
_refine_ls_number_parameters 453
_refine_ls_number_reflns 6297
_refine_ls_number_restraints 0
_refine_ls_restrained_S_all 1.107
_refine_ls_R_factor_all 0.0960
_refine_ls_R_factor_gt 0.0841
_refine_ls_shift/su_max 0.000
_refine_ls_shift/su_mean 0.000
_refine_ls_structure_factor_coef Fsqd
_refine_ls_weighting_details 'calc w=1/[\s^2^(Fo^2^)+(0.1459P)^2^+4.8742P] where P=(Fo^2^+2Fc^2^)/3'
_refine_ls_weighting_scheme calc
_refine_ls_wR_factor_gt 0.2275
_refine_ls_wR_factor_ref 0.2443
_reflns_number_gt 5229
_reflns_number_total 6297
_reflns_threshold_expression >2sigma(I)
_cod_data_source_file c5cc09913g2.cif
_cod_data_source_block kt3190
_cod_depositor_comments 'Adding full bibliography for 7118256--7118257.cif.'
_cod_original_sg_symbol_H-M P2(1)/c
_cod_database_code 7118257

loop_
_symmetry_equiv_pos_as_xyz
'x, y, z'
'-x, y+1/2, -z+1/2'
'-x, -y, -z'
'x, -y-1/2, z-1/2'

loop_
_atom_site_label
_atom_site_type_symbol
_atom_site_fract_x
_atom_site_fract_y
_atom_site_fract_z
_atom_site_U_iso_or_equiv
_atom_site_adp_type
_atom_site_occupancy
_atom_site_symmetry_multiplicity
_atom_site_calc_flag
_atom_site_refinement_flags
Cl1 Cl 0.33754(10) 0.61883(15) 0.47010(10) 0.0508(4) Uani 1 1 d .
Ru1 Ru 0.23713(3) 0.51195(4) 0.53183(3) 0.0395(2) Uani 1 1 d .
P1 P 0.30538(10) 0.60293(14) 0.66057(10) 0.0434(4) Uani 1 1 d .
O1 O 0.4795(3) 0.1171(4) 0.5564(3) 0.0576(13) Uani 1 1 d .
O2 O -0.0204(3) 0.8864(4) 0.4505(3) 0.0526(12) Uani 1 1 d .
O3 O 0.1724(3) 0.4036(4) 0.3805(3) 0.0524(12) Uani 1 1 d .
N1 N 0.3207(3) 0.3797(5) 0.5501(3) 0.0435(13) Uani 1 1 d .
N2 N 0.2385(3) 0.2718(5) 0.6302(3) 0.0450(13) Uani 1 1 d .
N3 N 0.1586(3) 0.4324(4) 0.5944(3) 0.0396(12) Uani 1 1 d .
N4 N 0.0478(3) 0.5640(4) 0.5930(3) 0.0399(12) Uani 1 1 d .
N5 N 0.1447(3) 0.6330(5) 0.5077(3) 0.0416(12) Uani 1 1 d .
C1 C 0.3892(4) 0.3788(6) 0.5115(4) 0.0486(16) Uani 1 1 d .
H1 H 0.3994 0.4413 0.4826 0.058 Uiso 1 1 calc R
C2 C 0.4435(4) 0.2965(6) 0.5108(4) 0.0491(16) Uani 1 1 d .
H2 H 0.4894 0.3013 0.4819 0.059 Uiso 1 1 calc R
C3 C 0.4305(4) 0.2047(6) 0.5536(4) 0.0510(17) Uani 1 1 d .
C4 C 0.3598(4) 0.2020(6) 0.5914(4) 0.0496(16) Uani 1 1 d .
H4 H 0.3485 0.1394 0.6196 0.059 Uiso 1 1 calc R
C5 C 0.3061(4) 0.2874(6) 0.5889(4) 0.0424(14) Uani 1 1 d .
C6 C 0.1759(4) 0.3370(5) 0.6316(4) 0.0411(14) Uani 1 1 d .
C7 C 0.1081(4) 0.3138(5) 0.6781(4) 0.0401(14) Uani 1 1 d .
C8 C 0.0970(4) 0.2287(6) 0.7280(4) 0.0455(15) Uani 1 1 d .
H8 H 0.1347 0.1698 0.7344 0.055 Uiso 1 1 calc R
C9 C 0.0275(4) 0.2338(6) 0.7685(4) 0.0466(16) Uani 1 1 d .
H9 H 0.0178 0.1776 0.8037 0.056 Uiso 1 1 calc R
C10 C -0.0272(4) 0.3199(6) 0.7579(4) 0.0451(15) Uani 1 1 d .
H10 H -0.0736 0.3215 0.7863 0.054 Uiso 1 1 calc R
C11 C -0.0160(4) 0.4040(5) 0.7071(4) 0.0419(14) Uani 1 1 d .
H11 H -0.0539 0.4627 0.6998 0.050 Uiso 1 1 calc R
C12 C 0.0533(4) 0.3982(5) 0.6675(4) 0.0390(14) Uani 1 1 d .
C13 C 0.0853(4) 0.4750(6) 0.6131(4) 0.0402(14) Uani 1 1 d .
C14 C 0.0728(4) 0.6387(5) 0.5405(4) 0.0387(13) Uani 1 1 d .
C15 C 0.0161(4) 0.7223(6) 0.5230(4) 0.0449(15) Uani 1 1 d .
H15 H -0.0324 0.7250 0.5485 0.054 Uiso 1 1 calc R
C16 C 0.0287(4) 0.8016(5) 0.4691(4) 0.0446(15) Uani 1 1 d .
C17 C 0.0989(4) 0.7910(6) 0.4314(4) 0.0466(15) Uani 1 1 d .
H17 H 0.1091 0.8409 0.3918 0.056 Uiso 1 1 calc R
C18 C 0.1523(4) 0.7093(6) 0.4516(4) 0.0457(15) Uani 1 1 d .
H18 H 0.1994 0.7042 0.4244 0.055 Uiso 1 1 calc R
C19 C 0.5544(6) 0.1248(8) 0.5173(7) 0.082(3) Uani 1 1 d .
H19A H 0.5376 0.1262 0.4594 0.123 Uiso 1 1 calc R
H19B H 0.5906 0.0626 0.5320 0.123 Uiso 1 1 calc R
H19C H 0.5851 0.1905 0.5345 0.123 Uiso 1 1 calc R
C20 C -0.0882(5) 0.9007(7) 0.4925(5) 0.0597(19) Uani 1 1 d .
H20A H -0.1270 0.8403 0.4819 0.089 Uiso 1 1 calc R
H20B H -0.1176 0.9673 0.4751 0.089 Uiso 1 1 calc R
H20C H -0.0674 0.9047 0.5496 0.089 Uiso 1 1 calc R
C21 C 0.2850(4) 0.5372(6) 0.7519(4) 0.0480(16) Uani 1 1 d .
C22 C 0.3446(5) 0.4747(7) 0.7990(6) 0.064(2) Uani 1 1 d .
H22 H 0.4005 0.4730 0.7878 0.077 Uiso 1 1 calc R
C23 C 0.3239(5) 0.4153(7) 0.8617(5) 0.063(2) Uani 1 1 d .
H23 H 0.3659 0.3746 0.8938 0.076 Uiso 1 1 calc R
C24 C 0.2434(5) 0.4145(7) 0.8779(5) 0.063(2) Uani 1 1 d .
H24 H 0.2291 0.3712 0.9199 0.075 Uiso 1 1 calc R
C25 C 0.1825(5) 0.4769(7) 0.8332(5) 0.0543(18) Uani 1 1 d .
H25 H 0.1270 0.4782 0.8456 0.065 Uiso 1 1 calc R
C26 C 0.2026(4) 0.5374(6) 0.7705(4) 0.0483(16) Uani 1 1 d .
H26 H 0.1605 0.5794 0.7397 0.058 Uiso 1 1 calc R
C27 C 0.2744(4) 0.7410(6) 0.6718(4) 0.0463(15) Uani 1 1 d .
C28 C 0.2622(4) 0.7873(6) 0.7448(4) 0.0494(16) Uani 1 1 d .
H28 H 0.2662 0.7443 0.7913 0.059 Uiso 1 1 calc R
C29 C 0.2443(4) 0.8959(6) 0.7487(5) 0.0554(19) Uani 1 1 d .
H29 H 0.2344 0.9261 0.7977 0.067 Uiso 1 1 calc R
C30 C 0.2407(4) 0.9608(7) 0.6817(6) 0.0572(19) Uani 1 1 d .
H30 H 0.2284 1.0349 0.6848 0.069 Uiso 1 1 calc R
C31 C 0.2553(5) 0.9160(6) 0.6101(5) 0.0570(18) Uani 1 1 d .
H31 H 0.2538 0.9599 0.5643 0.068 Uiso 1 1 calc R
C32 C 0.2718(4) 0.8095(6) 0.6055(5) 0.0524(17) Uani 1 1 d .
H32 H 0.2819 0.7805 0.5561 0.063 Uiso 1 1 calc R
C33 C 0.4205(4) 0.6154(6) 0.6767(4) 0.0457(15) Uani 1 1 d .
C34 C 0.4683(4) 0.5246(7) 0.6639(5) 0.0508(17) Uani 1 1 d .
H34 H 0.4414 0.4591 0.6470 0.061 Uiso 1 1 calc R
C35 C 0.5563(5) 0.5316(8) 0.6765(5) 0.0570(19) Uani 1 1 d .
H35 H 0.5890 0.4704 0.6687 0.068 Uiso 1 1 calc R
C36 C 0.5947(4) 0.6249(8) 0.6997(5) 0.062(2) Uani 1 1 d .
H36 H 0.6542 0.6293 0.7068 0.075 Uiso 1 1 calc R
C37 C 0.5479(4) 0.7149(7) 0.7134(5) 0.0588(19) Uani 1 1 d .
H37 H 0.5753 0.7797 0.7311 0.071 Uiso 1 1 calc R
C38 C 0.4610(4) 0.7092(7) 0.7009(4) 0.0520(17) Uani 1 1 d .
H38 H 0.4291 0.7710 0.7093 0.062 Uiso 1 1 calc R
C39 C 0.1945(4) 0.4462(6) 0.4361(5) 0.0498(18) Uani 1 1 d .

loop_
_atom_site_aniso_label
_atom_site_aniso_U_11
_atom_site_aniso_U_22
_atom_site_aniso_U_33
_atom_site_aniso_U_23
_atom_site_aniso_U_13
_atom_site_aniso_U_12
Cl1 0.0370(8) 0.0640(10) 0.0570(9) 0.0007(8) 0.0255(7) -0.0043(7)
Ru1 0.0281(3) 0.0515(4) 0.0436(3) 0.0001(2) 0.0201(2) -0.00075(18)
P1 0.0325(8) 0.0539(10) 0.0481(9) -0.0001(8) 0.0198(7) 0.0014(7)
O1 0.038(2) 0.065(3) 0.077(3) 0.004(3) 0.031(2) 0.009(2)
O2 0.055(3) 0.050(3) 0.056(3) 0.005(2) 0.019(2) 0.012(2)
O3 0.041(3) 0.063(3) 0.057(3) -0.008(3) 0.021(2) 0.002(2)
N1 0.029(3) 0.059(3) 0.046(3) -0.005(3) 0.018(2) -0.001(2)
N2 0.034(3) 0.051(3) 0.055(3) 0.002(3) 0.024(2) 0.005(2)
N3 0.030(2) 0.051(3) 0.042(3) 0.003(2) 0.020(2) 0.005(2)
N4 0.031(2) 0.047(3) 0.047(3) 0.003(2) 0.020(2) 0.003(2)
N5 0.032(3) 0.052(3) 0.044(3) 0.003(2) 0.017(2) -0.002(2)
C1 0.032(3) 0.063(4) 0.055(4) 0.000(3) 0.021(3) 0.003(3)
C2 0.036(3) 0.062(4) 0.054(4) -0.006(3) 0.023(3) 0.004(3)
C3 0.035(3) 0.066(5) 0.056(4) -0.005(4) 0.018(3) 0.012(3)
C4 0.043(4) 0.057(4) 0.053(4) -0.001(3) 0.021(3) 0.006(3)
C5 0.033(3) 0.052(4) 0.045(3) -0.003(3) 0.017(3) 0.002(3)
C6 0.033(3) 0.048(3) 0.045(3) 0.004(3) 0.014(3) 0.000(3)
C7 0.030(3) 0.048(3) 0.045(3) -0.001(3) 0.016(3) 0.002(3)
C8 0.041(3) 0.052(4) 0.050(4) 0.003(3) 0.027(3) 0.003(3)
C9 0.039(3) 0.056(4) 0.049(4) 0.011(3) 0.021(3) -0.005(3)
C10 0.031(3) 0.060(4) 0.049(4) 0.009(3) 0.021(3) -0.001(3)
C11 0.037(3) 0.043(3) 0.049(3) 0.004(3) 0.018(3) 0.001(3)
C12 0.029(3) 0.044(3) 0.048(3) 0.001(3) 0.019(3) -0.001(2)
C13 0.029(3) 0.054(4) 0.040(3) 0.000(3) 0.015(3) 0.000(3)
C14 0.033(3) 0.045(3) 0.041(3) 0.002(3) 0.017(3) -0.003(3)
C15 0.039(3) 0.050(4) 0.051(3) 0.002(3) 0.023(3) 0.001(3)
C16 0.043(3) 0.045(4) 0.048(3) 0.000(3) 0.012(3) 0.000(3)
C17 0.043(4) 0.050(4) 0.049(4) 0.010(3) 0.017(3) -0.005(3)
C18 0.040(3) 0.056(4) 0.044(3) 0.004(3) 0.018(3) 0.000(3)
C19 0.056(5) 0.080(6) 0.121(8) 0.001(6) 0.048(5) -0.001(4)
C20 0.047(4) 0.059(5) 0.075(5) 0.004(4) 0.015(4) 0.006(3)
C21 0.043(4) 0.054(4) 0.052(4) -0.001(3) 0.024(3) 0.001(3)
C22 0.048(4) 0.080(6) 0.071(5) 0.015(4) 0.030(4) 0.014(4)
C23 0.054(4) 0.080(6) 0.058(4) 0.017(4) 0.018(4) 0.016(4)
C24 0.066(5) 0.068(5) 0.063(5) 0.001(4) 0.037(4) -0.006(4)
C25 0.048(4) 0.069(5) 0.050(4) -0.008(4) 0.020(3) -0.012(4)
C26 0.037(3) 0.060(4) 0.050(4) -0.007(3) 0.012(3) -0.004(3)
C27 0.031(3) 0.056(4) 0.054(4) 0.003(3) 0.014(3) 0.001(3)
C28 0.033(3) 0.064(4) 0.056(4) -0.006(4) 0.024(3) 0.000(3)
C29 0.037(3) 0.058(4) 0.076(5) -0.019(4) 0.022(3) 0.000(3)
C30 0.034(4) 0.060(4) 0.079(5) -0.002(4) 0.013(3) 0.001(3)
C31 0.046(4) 0.055(4) 0.070(5) 0.004(4) 0.010(3) 0.000(3)
C32 0.047(4) 0.053(4) 0.058(4) -0.008(3) 0.010(3) -0.005(3)
C33 0.033(3) 0.060(4) 0.048(4) 0.004(3) 0.021(3) 0.004(3)
C34 0.033(3) 0.070(5) 0.051(4) -0.006(4) 0.013(3) 0.005(3)
C35 0.038(4) 0.081(5) 0.055(4) 0.003(4) 0.015(3) 0.017(4)
C36 0.030(3) 0.091(6) 0.070(5) 0.013(5) 0.023(3) 0.008(4)
C37 0.040(4) 0.076(5) 0.063(5) 0.001(4) 0.015(3) -0.013(4)
C38 0.036(3) 0.066(5) 0.058(4) 0.004(4) 0.020(3) -0.002(3)
C39 0.028(3) 0.053(4) 0.075(5) 0.017(4) 0.030(3) 0.007(3)

loop_
_atom_type_symbol
_atom_type_description
_atom_type_scat_dispersion_real
_atom_type_scat_dispersion_imag
_atom_type_scat_source
C C 0.0181 0.0091 'International Tables Vol C Tables 4.2.6.8 and 6.1.1.4'
H H 0.0000 0.0000 'International Tables Vol C Tables 4.2.6.8 and 6.1.1.4'
N N 0.0311 0.0180 'International Tables Vol C Tables 4.2.6.8 and 6.1.1.4'
O O 0.0492 0.0322 'International Tables Vol C Tables 4.2.6.8 and 6.1.1.4'
P P 0.2955 0.4335 'International Tables Vol C Tables 4.2.6.8 and 6.1.1.4'
Cl Cl 0.3639 0.7018 'International Tables Vol C Tables 4.2.6.8 and 6.1.1.4'
Ru Ru 0.0552 3.2960 'International Tables Vol C Tables 4.2.6.8 and 6.1.1.4'

loop_
_geom_angle_atom_site_label_1
_geom_angle_atom_site_label_2
_geom_angle_atom_site_label_3
_geom_angle
C39 Ru1 N3 93.7(2)
C39 Ru1 N5 89.4(3)
N3 Ru1 N5 88.5(2)
C39 Ru1 N1 85.8(3)
N3 Ru1 N1 88.6(2)
N5 Ru1 N1 174.2(2)
C39 Ru1 Cl1 92.70(19)
N3 Ru1 Cl1 173.61(16)
N5 Ru1 Cl1 91.13(14)
N1 Ru1 Cl1 92.31(15)
C39 Ru1 P1 176.17(18)
N3 Ru1 P1 89.54(16)
N5 Ru1 P1 92.72(16)
N1 Ru1 P1 92.22(16)
Cl1 Ru1 P1 84.10(6)
C27 P1 C21 104.5(3)
C27 P1 C33 101.0(3)
C21 P1 C33 102.6(3)
C27 P1 Ru1 115.0(2)
C21 P1 Ru1 114.5(3)
C33 P1 Ru1 117.3(2)
C3 O1 C19 116.8(6)
C16 O2 C20 117.4(6)
C5 N1 C1 115.8(6)
C5 N1 Ru1 125.1(4)
C1 N1 Ru1 118.5(5)
C6 N2 C5 126.1(6)
C6 N3 C13 110.9(5)
C6 N3 Ru1 124.8(4)
C13 N3 Ru1 123.8(4)
C13 N4 C14 125.4(5)
C14 N5 C18 114.9(5)
C14 N5 Ru1 125.2(4)
C18 N5 Ru1 119.9(4)
C2 C1 N1 125.6(7)
C2 C1 H1 117.2
N1 C1 H1 117.2
C1 C2 C3 118.2(6)
C1 C2 H2 120.9
C3 C2 H2 120.9
O1 C3 C2 123.7(6)
O1 C3 C4 118.8(7)
C2 C3 C4 117.4(6)
C5 C4 C3 121.7(7)
C5 C4 H4 119.2
C3 C4 H4 119.2
N1 C5 C4 121.2(6)
N1 C5 N2 124.3(6)
C4 C5 N2 114.5(6)
N2 C6 N3 130.4(5)
N2 C6 C7 121.9(6)
N3 C6 C7 107.7(5)
C12 C7 C8 121.9(5)
C12 C7 C6 107.2(5)
C8 C7 C6 130.8(6)
C7 C8 C9 116.8(6)
C7 C8 H8 121.6
C9 C8 H8 121.6
C10 C9 C8 120.8(6)
C10 C9 H9 119.6
C8 C9 H9 119.6
C9 C10 C11 121.9(6)
C9 C10 H10 119.0
C11 C10 H10 119.0
C10 C11 C12 116.7(6)
C10 C11 H11 121.6
C12 C11 H11 121.6
C7 C12 C11 121.8(6)
C7 C12 C13 107.5(5)
C11 C12 C13 130.6(6)
N4 C13 N3 131.2(6)
N4 C13 C12 122.1(5)
N3 C13 C12 106.6(5)
N5 C14 C15 121.7(6)
N5 C14 N4 125.0(6)
C15 C14 N4 113.3(5)
C16 C15 C14 121.4(6)
C16 C15 H15 119.3
C14 C15 H15 119.3
O2 C16 C15 125.8(6)
O2 C16 C17 117.6(6)
C15 C16 C17 116.6(6)
C18 C17 C16 119.3(6)
C18 C17 H17 120.3
C16 C17 H17 120.3
C17 C18 N5 125.8(6)
C17 C18 H18 117.1
N5 C18 H18 117.1
O1 C19 H19A 109.5
O1 C19 H19B 109.5
H19A C19 H19B 109.5
O1 C19 H19C 109.5
H19A C19 H19C 109.5
H19B C19 H19C 109.5
O2 C20 H20A 109.5
O2 C20 H20B 109.5
H20A C20 H20B 109.5
O2 C20 H20C 109.5
H20A C20 H20C 109.5
H20B C20 H20C 109.5
C22 C21 C26 117.6(7)
C22 C21 P1 122.8(5)
C26 C21 P1 119.1(6)
C23 C22 C21 121.2(7)
C23 C22 H22 119.4
C21 C22 H22 119.4
C24 C23 C22 120.5(8)
C24 C23 H23 119.7
C22 C23 H23 119.7
C23 C24 C25 120.0(7)
C23 C24 H24 120.0
C25 C24 H24 120.0
C26 C25 C24 120.0(7)
C26 C25 H25 120.0
C24 C25 H25 120.0
C25 C26 C21 120.6(7)
C25 C26 H26 119.7
C21 C26 H26 119.7
C28 C27 C32 117.6(7)
C28 C27 P1 124.1(6)
C32 C27 P1 117.9(5)
C29 C28 C27 120.0(7)
C29 C28 H28 120.0
C27 C28 H28 120.0
C28 C29 C30 120.8(7)
C28 C29 H29 119.6
C30 C29 H29 119.6
C31 C30 C29 119.3(8)
C31 C30 H30 120.4
C29 C30 H30 120.4
C32 C31 C30 120.3(8)
C32 C31 H31 119.8
C30 C31 H31 119.8
C31 C32 C27 121.9(7)
C31 C32 H32 119.0
C27 C32 H32 119.0
C38 C33 C34 119.1(6)
C38 C33 P1 122.7(5)
C34 C33 P1 118.2(6)
C35 C34 C33 119.4(8)
C35 C34 H34 120.3
C33 C34 H34 120.3
C36 C35 C34 120.5(7)
C36 C35 H35 119.8
C34 C35 H35 119.8
C35 C36 C37 120.6(7)
C35 C36 H36 119.7
C37 C36 H36 119.7
C38 C37 C36 119.7(8)
C38 C37 H37 120.2
C36 C37 H37 120.2
C33 C38 C37 120.8(7)
C33 C38 H38 119.6
C37 C38 H38 119.6
O3 C39 Ru1 176.5(6)

loop_
_geom_bond_atom_site_label_1
_geom_bond_atom_site_label_2
_geom_bond_distance
Cl1 Ru1 2.4540(15)
Ru1 C39 1.858(10)
Ru1 N3 2.033(5)
Ru1 N5 2.120(5)
Ru1 N1 2.126(6)
Ru1 P1 2.5610(19)
P1 C27 1.814(7)
P1 C21 1.829(7)
P1 C33 1.842(7)
O1 C3 1.347(9)
O1 C19 1.468(9)
O2 C16 1.332(8)
O2 C20 1.405(9)
O3 C39 1.097(9)
N1 C5 1.366(9)
N1 C1 1.368(8)
N2 C6 1.299(8)
N2 C5 1.398(8)
N3 C6 1.359(8)
N3 C13 1.376(8)
N4 C13 1.286(9)
N4 C14 1.393(8)
N5 C14 1.362(7)
N5 C18 1.366(9)
C1 C2 1.352(10)
C1 H1 0.9500
C2 C3 1.391(11)
C2 H2 0.9500
C3 C4 1.391(9)
C4 C5 1.371(10)
C4 H4 0.9500
C6 C7 1.473(8)
C7 C12 1.370(9)
C7 C8 1.388(9)
C8 C9 1.404(8)
C8 H8 0.9500
C9 C10 1.385(10)
C9 H9 0.9500
C10 C11 1.389(9)
C10 H10 0.9500
C11 C12 1.391(8)
C11 H11 0.9500
C12 C13 1.480(9)
C14 C15 1.392(10)
C15 C16 1.385(9)
C15 H15 0.9500
C16 C17 1.389(9)
C17 C18 1.347(10)
C17 H17 0.9500
C18 H18 0.9500
C19 H19A 0.9800
C19 H19B 0.9800
C19 H19C 0.9800
C20 H20A 0.9800
C20 H20B 0.9800
C20 H20C 0.9800
C21 C22 1.395(12)
C21 C26 1.412(9)
C22 C23 1.380(11)
C22 H22 0.9500
C23 C24 1.369(11)
C23 H23 0.9500
C24 C25 1.387(12)
C24 H24 0.9500
C25 C26 1.383(11)
C25 H25 0.9500
C26 H26 0.9500
C27 C28 1.408(10)
C27 C32 1.411(10)
C28 C29 1.391(11)
C28 H28 0.9500
C29 C30 1.391(12)
C29 H29 0.9500
C30 C31 1.391(12)
C30 H30 0.9500
C31 C32 1.361(11)
C31 H31 0.9500
C32 H32 0.9500
C33 C38 1.375(11)
C33 C34 1.408(10)
C34 C35 1.406(10)
C34 H34 0.9500
C35 C36 1.351(13)
C35 H35 0.9500
C36 C37 1.393(12)
C36 H36 0.9500
C37 C38 1.388(10)
C37 H37 0.9500
C38 H38 0.9500

loop_
_geom_torsion_atom_site_label_1
_geom_torsion_atom_site_label_2
_geom_torsion_atom_site_label_3
_geom_torsion_atom_site_label_4
_geom_torsion
C39 Ru1 P1 C27 109(3)
N3 Ru1 P1 C27 -103.4(3)
N5 Ru1 P1 C27 -14.9(3)
N1 Ru1 P1 C27 168.0(3)
Cl1 Ru1 P1 C27 75.9(2)
C39 Ru1 P1 C21 -130(3)
N3 Ru1 P1 C21 17.7(3)
N5 Ru1 P1 C21 106.2(3)
N1 Ru1 P1 C21 -70.9(3)
Cl1 Ru1 P1 C21 -163.0(3)
C39 Ru1 P1 C33 -9(3)
N3 Ru1 P1 C33 138.1(3)
N5 Ru1 P1 C33 -133.4(3)
N1 Ru1 P1 C33 49.5(3)
Cl1 Ru1 P1 C33 -42.6(3)
C39 Ru1 N1 C5 -91.6(6)
N3 Ru1 N1 C5 2.2(5)
N5 Ru1 N1 C5 -57(2)
Cl1 Ru1 N1 C5 175.9(5)
P1 Ru1 N1 C5 91.7(5)
C39 Ru1 N1 C1 78.8(5)
N3 Ru1 N1 C1 172.6(5)
N5 Ru1 N1 C1 112.9(18)
Cl1 Ru1 N1 C1 -13.8(5)
P1 Ru1 N1 C1 -97.9(5)
C39 Ru1 N3 C6 90.4(6)
N5 Ru1 N3 C6 179.7(5)
N1 Ru1 N3 C6 4.7(5)
Cl1 Ru1 N3 C6 -93.5(14)
P1 Ru1 N3 C6 -87.6(5)
C39 Ru1 N3 C13 -98.4(5)
N5 Ru1 N3 C13 -9.1(5)
N1 Ru1 N3 C13 175.9(5)
Cl1 Ru1 N3 C13 77.7(15)
P1 Ru1 N3 C13 83.7(5)
C39 Ru1 N5 C14 101.4(6)
N3 Ru1 N5 C14 7.7(5)
N1 Ru1 N5 C14 67(2)
Cl1 Ru1 N5 C14 -165.9(5)
P1 Ru1 N5 C14 -81.7(5)
C39 Ru1 N5 C18 -74.2(5)
N3 Ru1 N5 C18 -167.9(5)
N1 Ru1 N5 C18 -108.2(18)
Cl1 Ru1 N5 C18 18.5(5)
P1 Ru1 N5 C18 102.7(5)
C5 N1 C1 C2 -2.1(11)
Ru1 N1 C1 C2 -173.4(6)
N1 C1 C2 C3 -0.9(12)
C19 O1 C3 C2 5.5(11)
C19 O1 C3 C4 -178.6(8)
C1 C2 C3 O1 178.9(7)
C1 C2 C3 C4 2.9(11)
O1 C3 C4 C5 -178.2(7)
C2 C3 C4 C5 -2.0(11)
C1 N1 C5 C4 3.0(10)
Ru1 N1 C5 C4 173.6(5)
C1 N1 C5 N2 -178.5(6)
Ru1 N1 C5 N2 -7.9(9)
C3 C4 C5 N1 -1.1(11)
C3 C4 C5 N2 -179.7(7)
C6 N2 C5 N1 7.1(11)
C6 N2 C5 C4 -174.4(7)
C5 N2 C6 N3 1.3(12)
C5 N2 C6 C7 -179.1(6)
C13 N3 C6 N2 -179.6(7)
Ru1 N3 C6 N2 -7.4(10)
C13 N3 C6 C7 0.7(8)
Ru1 N3 C6 C7 172.9(4)
N2 C6 C7 C12 179.3(6)
N3 C6 C7 C12 -1.0(7)
N2 C6 C7 C8 2.3(12)
N3 C6 C7 C8 -178.0(7)
C12 C7 C8 C9 -1.1(10)
C6 C7 C8 C9 175.6(7)
C7 C8 C9 C10 0.5(11)
C8 C9 C10 C11 0.2(11)
C9 C10 C11 C12 -0.5(10)
C8 C7 C12 C11 0.9(11)
C6 C7 C12 C11 -176.5(6)
C8 C7 C12 C13 178.2(6)
C6 C7 C12 C13 0.9(7)
C10 C11 C12 C7 -0.1(10)
C10 C11 C12 C13 -176.7(7)
C14 N4 C13 N3 4.1(12)
C14 N4 C13 C12 -178.1(6)
C6 N3 C13 N4 177.8(7)
Ru1 N3 C13 N4 5.5(11)
C6 N3 C13 C12 -0.2(7)
Ru1 N3 C13 C12 -172.5(4)
C7 C12 C13 N4 -178.7(6)
C11 C12 C13 N4 -1.7(12)
C7 C12 C13 N3 -0.4(7)
C11 C12 C13 N3 176.6(7)
C18 N5 C14 C15 -5.8(9)
Ru1 N5 C14 C15 178.4(5)
C18 N5 C14 N4 173.7(6)
Ru1 N5 C14 N4 -2.1(9)
C13 N4 C14 N5 -5.8(11)
C13 N4 C14 C15 173.7(7)
N5 C14 C15 C16 2.3(11)
N4 C14 C15 C16 -177.2(6)
C20 O2 C16 C15 4.2(10)
C20 O2 C16 C17 -175.9(7)
C14 C15 C16 O2 -177.7(7)
C14 C15 C16 C17 2.5(10)
O2 C16 C17 C18 176.7(7)
C15 C16 C17 C18 -3.4(10)
C16 C17 C18 N5 -0.3(11)
C14 N5 C18 C17 4.9(10)
Ru1 N5 C18 C17 -179.0(6)
C27 P1 C21 C22 -129.1(7)
C33 P1 C21 C22 -24.0(8)
Ru1 P1 C21 C22 104.2(7)
C27 P1 C21 C26 59.4(7)
C33 P1 C21 C26 164.5(6)
Ru1 P1 C21 C26 -67.3(6)
C26 C21 C22 C23 -0.1(13)
P1 C21 C22 C23 -171.6(7)
C21 C22 C23 C24 1.5(15)
C22 C23 C24 C25 -2.5(14)
C23 C24 C25 C26 2.1(12)
C24 C25 C26 C21 -0.6(12)
C22 C21 C26 C25 -0.4(12)
P1 C21 C26 C25 171.5(6)
C21 P1 C27 C28 16.3(7)
C33 P1 C27 C28 -90.0(6)
Ru1 P1 C27 C28 142.8(5)
C21 P1 C27 C32 -171.3(5)
C33 P1 C27 C32 82.4(6)
Ru1 P1 C27 C32 -44.9(6)
C32 C27 C28 C29 3.0(10)
P1 C27 C28 C29 175.4(5)
C27 C28 C29 C30 -2.0(11)
C28 C29 C30 C31 0.0(11)
C29 C30 C31 C32 0.9(11)
C30 C31 C32 C27 0.3(11)
C28 C27 C32 C31 -2.2(10)
P1 C27 C32 C31 -175.1(6)
C27 P1 C33 C38 7.2(7)
C21 P1 C33 C38 -100.5(6)
Ru1 P1 C33 C38 133.0(5)
C27 P1 C33 C34 -173.1(6)
C21 P1 C33 C34 79.2(6)
Ru1 P1 C33 C34 -47.3(6)
C38 C33 C34 C35 0.3(11)
P1 C33 C34 C35 -179.4(6)
C33 C34 C35 C36 -0.8(12)
C34 C35 C36 C37 1.5(13)
C35 C36 C37 C38 -1.7(12)
C34 C33 C38 C37 -0.5(11)
P1 C33 C38 C37 179.2(6)
C36 C37 C38 C33 1.2(11)
N3 Ru1 C39 O3 -92(10)
N5 Ru1 C39 O3 180(100)
N1 Ru1 C39 O3 -4(10)
Cl1 Ru1 C39 O3 89(10)
P1 Ru1 C39 O3 55(12)
